data_7131777
loop_
_publ_author_name
'Parsons, Leo W.'
'Fettinger, James C.'
'Berben, Louise'

_publ_section_title
;
 Group 13 ion coordination to pyridyl models NAD+ reduction potentials
;
_journal_name_full 'Chemical Communications'
_journal_paper_doi 10.1039/D3CC02562D
_journal_year 2023
_chemical_formula_moiety 'C26 H40 N5, C F3 O3 S [+ solvent]'
_chemical_formula_sum 'C27 H40 F3 N5 O3 S'
_chemical_formula_weight 571.70
_space_group_crystal_system triclinic
_space_group_IT_number 2
_space_group_name_Hall '-P 1'
_space_group_name_H-M_alt 'P -1'
_atom_sites_solution_hydrogens geom
_atom_sites_solution_primary dual
_audit_creation_method SHELXL-2018/3
_audit_update_record
;
2023-05-19 deposited with the CCDC.	2023-06-26 downloaded from the CCDC.
;
_cell_angle_alpha 110.4846(8)
_cell_angle_beta 91.5578(8)
_cell_angle_gamma 104.6039(9)
_cell_formula_units_Z 2
_cell_length_a 10.5277(3)
_cell_length_b 12.2580(3)
_cell_length_c 14.2389(4)
_cell_measurement_reflns_used 9782
_cell_measurement_temperature 100(2)
_cell_measurement_theta_max 77.42
_cell_measurement_theta_min 3.34
_cell_volume 1652.15(8)
_computing_cell_refinement 'SAINT (8.38a) (Bruker, 2017)'
_computing_data_collection 'Apex3 (2019.11-0) (Bruker, 2019)'
_computing_data_reduction 'SAINT (8.38a) (Bruker, 2017)'
_computing_molecular_graphics 'Bruker SHELXTL'
_computing_publication_material 'Bruker SHELXTL'
_computing_structure_refinement 'SHELXL-2018/3 (Sheldrick, 2018)'
_computing_structure_solution 'SHELXT (Sheldrick, 2014)'
_diffrn_ambient_temperature 100(2)
_diffrn_measured_fraction_theta_full 0.999
_diffrn_measured_fraction_theta_max 0.999
_diffrn_measurement_device_type 'Bruker Photon2 CMOS'
_diffrn_measurement_method '\f and \w scans'
_diffrn_radiation_type CuK\a
_diffrn_radiation_wavelength 1.54178
_diffrn_reflns_av_R_equivalents 0.0115
_diffrn_reflns_av_unetI/netI 0.0192
_diffrn_reflns_Laue_measured_fraction_full 0.999
_diffrn_reflns_Laue_measured_fraction_max 0.999
_diffrn_reflns_limit_h_max 12
_diffrn_reflns_limit_h_min -12
_diffrn_reflns_limit_k_max 14
_diffrn_reflns_limit_k_min -14
_diffrn_reflns_limit_l_max 17
_diffrn_reflns_limit_l_min -17
_diffrn_reflns_number 11526
_diffrn_reflns_point_group_measured_fraction_full 0.999
_diffrn_reflns_point_group_measured_fraction_max 0.999
_diffrn_reflns_theta_full 67.679
_diffrn_reflns_theta_max 68.590
_diffrn_reflns_theta_min 3.340
_exptl_absorpt_coefficient_mu 1.295
_exptl_absorpt_correction_T_max 0.7672
_exptl_absorpt_correction_T_min 0.6590
_exptl_absorpt_correction_type multi-scan
_exptl_absorpt_process_details 'SADABS 2016/2 (Sheldrick, 2016)'
_exptl_crystal_colour Colorless
_exptl_crystal_density_diffrn 1.149
_exptl_crystal_description Block
_exptl_crystal_F_000 608
_exptl_crystal_recrystallization_method 'Re-crystallisation from solvent: THF, Hexane'
_exptl_crystal_size_max 0.552
_exptl_crystal_size_mid 0.162
_exptl_crystal_size_min 0.143
_refine_diff_density_max 0.285
_refine_diff_density_min -0.403
_refine_diff_density_rms 0.040
_refine_ls_extinction_method none
_refine_ls_goodness_of_fit_ref 1.026
_refine_ls_hydrogen_treatment constr
_refine_ls_matrix_type full
_refine_ls_number_parameters 398
_refine_ls_number_reflns 6081
_refine_ls_number_restraints 31
_refine_ls_restrained_S_all 1.032
_refine_ls_R_factor_all 0.0427
_refine_ls_R_factor_gt 0.0421
_refine_ls_shift/su_max 0.001
_refine_ls_shift/su_mean 0.000
_refine_ls_structure_factor_coef Fsqd
_refine_ls_weighting_details 'w=1/[\s^2^(Fo^2^)+(0.0543P)^2^+0.8887P] where P=(Fo^2^+2Fc^2^)/3'
_refine_ls_weighting_scheme calc
_refine_ls_wR_factor_gt 0.1142
_refine_ls_wR_factor_ref 0.1146
_reflns_Friedel_coverage 0.000
_reflns_number_gt 5944
_reflns_number_total 6081
_reflns_threshold_expression 'I > 2\s(I)'
_cod_data_source_file d3cc02562d2.cif
_cod_data_source_block LP78FMI_SQ
_cod_depositor_comments
;
The following automatic conversions were performed:

data item '_exptl_absorpt_correction_type' value 'Multi-scan' was
changed to 'multi-scan' in accordance with the
/home/data/users/saulius/crontab/automatic-downloads/rss-feeds/RSC/lib/dictionaries/cif_core.dic
dictionary named 'cif_core.dic' version 2.4.2 last updated on
2011-04-26.

Automatic conversion script
Id: cif_fix_values 8170 2020-07-09 18:12:32Z antanas 
;
_cod_database_code 7131777
_shelx_shelxl_version_number 2018/3
_shelx_space_group_comment
; 
The symmetry employed for this shelxl refinement is uniquely defined 
by the following loop, which should always be used as a source of 
symmetry information in preference to the above space-group names. 
They are only intended as comments. 
;
_shelx_estimated_absorpt_t_min 0.535
_shelx_estimated_absorpt_t_max 0.837

loop_
_space_group_symop_operation_xyz
'x, y, z'
'-x, -y, -z'

loop_
_atom_site_label
_atom_site_type_symbol
_atom_site_fract_x
_atom_site_fract_y
_atom_site_fract_z
_atom_site_U_iso_or_equiv
_atom_site_adp_type
_atom_site_occupancy
_atom_site_site_symmetry_order
_atom_site_calc_flag
_atom_site_refinement_flags_posn
_atom_site_refinement_flags_adp
_atom_site_refinement_flags_occupancy
_atom_site_disorder_assembly
_atom_site_disorder_group
N1 N 0.24181(13) 0.26915(14) 0.43489(11) 0.0391(3) Uani 1 1 d . . . . .
N2 N 0.32831(13) 0.30864(14) 0.51885(10) 0.0388(3) Uani 1 1 d . . . . .
N3 N 0.58156(13) 0.41817(13) 0.65799(9) 0.0331(3) Uani 1 1 d . . . . .
N4 N 0.63404(12) 0.39068(12) 0.85609(9) 0.0289(3) Uani 1 1 d . . . . .
N5 N 0.68560(12) 0.42419(11) 0.95301(9) 0.0263(3) Uani 1 1 d . . . . .
C1 C 0.1539(3) 0.0695(3) 0.0785(2) 0.0729(9) Uani 0.88 1 d D U P A 1
H1A H 0.202091 0.118877 0.042641 0.109 Uiso 0.88 1 calc R U P A 1
H1B H 0.066650 0.083432 0.087493 0.109 Uiso 0.88 1 calc R U P A 1
H1C H 0.143158 -0.016493 0.039070 0.109 Uiso 0.88 1 calc R U P A 1
C2 C 0.2315(3) 0.1045(2) 0.18155(17) 0.0582(7) Uani 0.88 1 d D U P A 1
H2 H 0.187064 0.048229 0.214947 0.070 Uiso 0.88 1 calc R U P A 1
C3 C 0.3734(3) 0.0934(2) 0.1667(2) 0.0620(7) Uani 0.88 1 d D U P A 1
H3A H 0.368913 0.012593 0.117692 0.093 Uiso 0.88 1 calc R U P A 1
H3B H 0.420306 0.105240 0.231447 0.093 Uiso 0.88 1 calc R U P A 1
H3C H 0.420766 0.155163 0.141527 0.093 Uiso 0.88 1 calc R U P A 1
C4 C 0.2341(2) 0.2347(2) 0.24703(15) 0.0407(6) Uani 0.88 1 d D U P A 1
H4A H 0.279973 0.290068 0.214314 0.049 Uiso 0.88 1 calc R U P A 1
H4B H 0.141967 0.240169 0.250144 0.049 Uiso 0.88 1 calc R U P A 1
C1B C 0.182(2) 0.115(2) 0.0690(12) 0.076(4) Uani 0.12 1 d D U P A 2
H1B1 H 0.231132 0.081586 0.013679 0.114 Uiso 0.12 1 calc R U P A 2
H1B2 H 0.103862 0.050781 0.068718 0.114 Uiso 0.12 1 calc R U P A 2
H1B3 H 0.153306 0.181016 0.059851 0.114 Uiso 0.12 1 calc R U P A 2
C2B C 0.2696(16) 0.1624(13) 0.1688(10) 0.060(2) Uani 0.12 1 d D U P A 2
H2B H 0.350220 0.225859 0.168010 0.071 Uiso 0.12 1 calc R U P A 2
C3B C 0.3126(19) 0.0632(14) 0.1962(12) 0.043(3) Uani 0.12 1 d D U P A 2
H3B1 H 0.368875 0.100984 0.261449 0.064 Uiso 0.12 1 calc R U P A 2
H3B2 H 0.233843 0.002961 0.200367 0.064 Uiso 0.12 1 calc R U P A 2
H3B3 H 0.362008 0.023222 0.143802 0.064 Uiso 0.12 1 calc R U P A 2
C4B C 0.1995(13) 0.2161(19) 0.2596(8) 0.043(2) Uani 0.12 1 d D U P A 2
H4B1 H 0.159300 0.276293 0.248908 0.051 Uiso 0.12 1 calc R U P A 2
H4B2 H 0.128434 0.151156 0.268097 0.051 Uiso 0.12 1 calc R U P A 2
C5 C 0.30156(16) 0.27639(17) 0.35272(12) 0.0390(4) Uani 1 1 d D . . . .
C6 C 0.43418(16) 0.32472(17) 0.38586(12) 0.0381(4) Uani 1 1 d . . . . .
H6 H 0.503181 0.341966 0.347125 0.046 Uiso 1 1 calc R U . . .
C7 C 0.44676(15) 0.34350(16) 0.48955(12) 0.0347(4) Uani 1 1 d . . . . .
C8 C 0.57300(16) 0.39056(16) 0.55558(11) 0.0354(4) Uani 1 1 d . . . . .
C9 C 0.68905(17) 0.4079(2) 0.51167(12) 0.0444(4) Uani 1 1 d . . . . .
H9 H 0.684342 0.388709 0.440756 0.053 Uiso 1 1 calc R U . . .
C10 C 0.81009(17) 0.4524(2) 0.56940(13) 0.0475(5) Uani 1 1 d . . . . .
H10 H 0.888769 0.468177 0.539384 0.057 Uiso 1 1 calc R U . . .
C11 C 0.81688(16) 0.47404(18) 0.67191(12) 0.0404(4) Uani 1 1 d . . . . .
H11 H 0.900510 0.502636 0.712141 0.048 Uiso 1 1 calc R U . . .
C12 C 0.70230(15) 0.45412(15) 0.71546(11) 0.0324(3) Uani 1 1 d . . . . .
C13 C 0.71367(14) 0.46937(14) 0.82282(11) 0.0282(3) Uani 1 1 d . . . . .
C14 C 0.81585(14) 0.55250(14) 0.89806(11) 0.0281(3) Uani 1 1 d . . . . .
H14 H 0.884338 0.616591 0.892672 0.034 Uiso 1 1 calc R U . . .
C15 C 0.79542(14) 0.52107(13) 0.98176(10) 0.0263(3) Uani 1 1 d . . . . .
C16 C 0.87426(15) 0.57310(14) 1.08442(11) 0.0306(3) Uani 1 1 d . . . . .
H16A H 0.929249 0.519604 1.087889 0.037 Uiso 1 1 calc R U . . .
H16B H 0.812561 0.573847 1.135740 0.037 Uiso 1 1 calc R U . . .
C17 C 0.96428(16) 0.70166(15) 1.11070(12) 0.0349(3) Uani 1 1 d . . . . .
H17 H 1.013077 0.703361 1.051718 0.042 Uiso 1 1 calc R U . . .
C18 C 1.06599(17) 0.73587(16) 1.20195(13) 0.0400(4) Uani 1 1 d . . . . .
H18A H 1.123189 0.818185 1.217363 0.060 Uiso 1 1 calc R U . . .
H18B H 1.119893 0.678731 1.186741 0.060 Uiso 1 1 calc R U . . .
H18C H 1.020224 0.732653 1.260350 0.060 Uiso 1 1 calc R U . . .
C19 C 0.8855(2) 0.79360(17) 1.13007(18) 0.0576(6) Uani 1 1 d . . . . .
H19A H 0.821869 0.771415 1.070383 0.086 Uiso 1 1 calc R U . . .
H19B H 0.945809 0.874298 1.143921 0.086 Uiso 1 1 calc R U . . .
H19C H 0.837917 0.794504 1.188422 0.086 Uiso 1 1 calc R U . . .
C20 C 0.0630(3) 0.0876(3) 0.4165(3) 0.0997(11) Uani 1 1 d . . . . .
H20A H 0.087743 0.046782 0.350120 0.150 Uiso 1 1 calc R U . . .
H20B H -0.032520 0.056908 0.416014 0.150 Uiso 1 1 calc R U . . .
H20C H 0.110505 0.071582 0.468217 0.150 Uiso 1 1 calc R U . . .
C21 C 0.09914(17) 0.2228(2) 0.44014(15) 0.0496(5) Uani 1 1 d . . . . .
H21 H 0.048163 0.236952 0.387316 0.059 Uiso 1 1 calc R U . . .
C22 C 0.0639(2) 0.2913(3) 0.54154(17) 0.0784(8) Uani 1 1 d . . . . .
H22A H 0.107171 0.273609 0.594111 0.118 Uiso 1 1 calc R U . . .
H22B H -0.032265 0.266462 0.541091 0.118 Uiso 1 1 calc R U . . .
H22C H 0.093820 0.378574 0.555449 0.118 Uiso 1 1 calc R U . . .
C23 C 0.45996(17) 0.4210(2) 0.71050(13) 0.0454(4) Uani 1 1 d . . . . .
H23A H 0.413570 0.338867 0.705772 0.068 Uiso 1 1 calc R U . . .
H23B H 0.401355 0.452000 0.678241 0.068 Uiso 1 1 calc R U . . .
H23C H 0.485616 0.474140 0.781768 0.068 Uiso 1 1 calc R U . . .
C24 C 0.64842(19) 0.22532(15) 0.96606(13) 0.0412(4) Uani 1 1 d . . . . .
H24A H 0.607811 0.185806 0.895416 0.062 Uiso 1 1 calc R U . . .
H24B H 0.608543 0.175852 1.004524 0.062 Uiso 1 1 calc R U . . .
H24C H 0.743723 0.233968 0.969343 0.062 Uiso 1 1 calc R U . . .
C25 C 0.62561(15) 0.34896(14) 1.01054(11) 0.0301(3) Uani 1 1 d . . . . .
H25 H 0.669139 0.388969 1.082094 0.036 Uiso 1 1 calc R U . . .
C26 C 0.47853(17) 0.33971(17) 1.00967(15) 0.0429(4) Uani 1 1 d . . . . .
H26A H 0.466764 0.421273 1.037963 0.064 Uiso 1 1 calc R U . . .
H26B H 0.439852 0.292929 1.050466 0.064 Uiso 1 1 calc R U . . .
H26C H 0.434348 0.298996 0.940022 0.064 Uiso 1 1 calc R U . . .
S31 S 0.82052(4) 0.31954(4) 0.24996(3) 0.03744(13) Uani 1 1 d . . . . .
C31 C 0.76657(19) 0.1575(2) 0.22560(17) 0.0542(5) Uani 1 1 d . . . . .
F31 F 0.68899(12) 0.09458(11) 0.13804(11) 0.0650(3) Uani 1 1 d . . . . .
F32 F 0.69893(14) 0.13716(16) 0.29872(13) 0.0875(5) Uani 1 1 d . . . . .
F33 F 0.86979(13) 0.11201(13) 0.22255(12) 0.0740(4) Uani 1 1 d . . . . .
O31 O 0.69795(12) 0.35175(13) 0.25044(9) 0.0481(3) Uani 1 1 d . . . . .
O32 O 0.90013(13) 0.36791(14) 0.34712(9) 0.0511(3) Uani 1 1 d . . . . .
O33 O 0.89260(11) 0.32663(12) 0.16709(8) 0.0416(3) Uani 1 1 d . . . . .

loop_
_atom_site_aniso_label
_atom_site_aniso_U_11
_atom_site_aniso_U_22
_atom_site_aniso_U_33
_atom_site_aniso_U_23
_atom_site_aniso_U_13
_atom_site_aniso_U_12
N1 0.0266(7) 0.0648(9) 0.0353(7) 0.0270(7) 0.0046(5) 0.0167(6)
N2 0.0310(7) 0.0659(9) 0.0304(7) 0.0253(7) 0.0071(5) 0.0211(6)
N3 0.0272(6) 0.0563(8) 0.0233(6) 0.0182(6) 0.0057(5) 0.0192(6)
N4 0.0276(6) 0.0400(7) 0.0217(6) 0.0109(5) 0.0033(5) 0.0145(5)
N5 0.0277(6) 0.0334(6) 0.0208(6) 0.0111(5) 0.0046(5) 0.0120(5)
C1 0.0550(17) 0.089(2) 0.0483(14) 0.0147(14) -0.0196(12) -0.0065(15)
C2 0.0671(16) 0.0430(12) 0.0481(12) 0.0248(10) -0.0239(11) -0.0210(11)
C3 0.077(2) 0.0404(13) 0.0595(16) 0.0026(11) -0.0143(14) 0.0263(13)
C4 0.0223(10) 0.0753(15) 0.0318(10) 0.0281(9) 0.0041(8) 0.0142(10)
C1B 0.054(6) 0.088(7) 0.051(5) 0.005(6) -0.024(5) -0.006(6)
C2B 0.066(3) 0.045(3) 0.050(3) 0.021(3) -0.024(3) -0.017(3)
C3B 0.055(6) 0.033(5) 0.046(5) 0.014(4) 0.004(5) 0.021(5)
C4B 0.020(3) 0.079(3) 0.033(3) 0.024(3) 0.008(3) 0.017(3)
C5 0.0314(8) 0.0639(11) 0.0302(8) 0.0227(8) 0.0047(6) 0.0203(8)
C6 0.0276(8) 0.0679(11) 0.0262(8) 0.0215(8) 0.0065(6) 0.0199(7)
C7 0.0286(8) 0.0583(10) 0.0257(7) 0.0196(7) 0.0065(6) 0.0206(7)
C8 0.0311(8) 0.0598(10) 0.0239(7) 0.0188(7) 0.0060(6) 0.0221(7)
C9 0.0324(9) 0.0865(13) 0.0229(8) 0.0221(8) 0.0081(6) 0.0281(9)
C10 0.0289(8) 0.0938(15) 0.0282(8) 0.0257(9) 0.0106(7) 0.0262(9)
C11 0.0274(8) 0.0742(12) 0.0267(8) 0.0207(8) 0.0059(6) 0.0230(8)
C12 0.0294(8) 0.0511(9) 0.0240(7) 0.0161(7) 0.0051(6) 0.0202(7)
C13 0.0263(7) 0.0426(8) 0.0224(7) 0.0139(6) 0.0059(6) 0.0178(6)
C14 0.0264(7) 0.0381(8) 0.0249(7) 0.0147(6) 0.0066(6) 0.0129(6)
C15 0.0266(7) 0.0326(7) 0.0228(7) 0.0105(6) 0.0052(5) 0.0134(6)
C16 0.0335(8) 0.0374(8) 0.0221(7) 0.0118(6) 0.0024(6) 0.0107(6)
C17 0.0320(8) 0.0399(8) 0.0319(8) 0.0123(7) 0.0010(6) 0.0101(7)
C18 0.0365(9) 0.0455(9) 0.0333(8) 0.0080(7) -0.0014(7) 0.0132(7)
C19 0.0516(11) 0.0393(10) 0.0712(14) 0.0074(9) -0.0189(10) 0.0160(8)
C20 0.0670(17) 0.096(2) 0.158(3) 0.075(2) 0.0518(19) 0.0156(15)
C21 0.0289(9) 0.0823(14) 0.0490(11) 0.0382(10) 0.0072(7) 0.0149(9)
C22 0.0325(10) 0.155(3) 0.0513(13) 0.0398(15) 0.0150(9) 0.0298(13)
C23 0.0316(9) 0.0868(14) 0.0294(8) 0.0252(9) 0.0116(7) 0.0299(9)
C24 0.0505(10) 0.0387(9) 0.0407(9) 0.0176(7) 0.0102(8) 0.0184(8)
C25 0.0342(8) 0.0335(7) 0.0270(7) 0.0147(6) 0.0077(6) 0.0111(6)
C26 0.0380(9) 0.0509(10) 0.0511(10) 0.0289(8) 0.0167(8) 0.0163(8)
S31 0.0292(2) 0.0623(3) 0.0284(2) 0.02200(18) 0.00934(15) 0.01764(18)
C31 0.0352(9) 0.0761(14) 0.0670(13) 0.0464(11) 0.0029(9) 0.0142(9)
F31 0.0486(7) 0.0619(7) 0.0841(9) 0.0353(7) -0.0114(6) 0.0049(5)
F32 0.0647(9) 0.1272(13) 0.1034(12) 0.0923(11) 0.0169(8) 0.0108(8)
F33 0.0540(7) 0.0719(8) 0.1071(11) 0.0417(8) -0.0081(7) 0.0259(6)
O31 0.0384(7) 0.0797(9) 0.0381(7) 0.0260(6) 0.0117(5) 0.0301(6)
O32 0.0387(7) 0.0900(10) 0.0292(6) 0.0230(6) 0.0067(5) 0.0240(7)
O33 0.0351(6) 0.0595(7) 0.0306(6) 0.0186(5) 0.0112(5) 0.0106(5)

loop_
_atom_type_symbol
_atom_type_description
_atom_type_scat_dispersion_real
_atom_type_scat_dispersion_imag
_atom_type_scat_source
C C 0.0181 0.0091 'International Tables Vol C Tables 4.2.6.8 and 6.1.1.4'
H H 0.0000 0.0000 'International Tables Vol C Tables 4.2.6.8 and 6.1.1.4'
F F 0.0727 0.0534 'International Tables Vol C Tables 4.2.6.8 and 6.1.1.4'
N N 0.0311 0.0180 'International Tables Vol C Tables 4.2.6.8 and 6.1.1.4'
O O 0.0492 0.0322 'International Tables Vol C Tables 4.2.6.8 and 6.1.1.4'
S S 0.3331 0.5567 'International Tables Vol C Tables 4.2.6.8 and 6.1.1.4'

loop_
_geom_angle_atom_site_label_1
_geom_angle_atom_site_label_2
_geom_angle_atom_site_label_3
_geom_angle
_geom_angle_site_symmetry_1
_geom_angle_site_symmetry_3
_geom_angle_publ_flag
N2 N1 C5 112.83(13) . . ?
N2 N1 C21 119.12(13) . . ?
C5 N1 C21 128.05(14) . . ?
C7 N2 N1 104.64(12) . . ?
C8 N3 C12 120.77(13) . . ?
C8 N3 C23 120.25(13) . . ?
C12 N3 C23 118.72(12) . . ?
C13 N4 N5 104.23(12) . . ?
N4 N5 C15 112.95(12) . . ?
N4 N5 C25 118.14(12) . . ?
C15 N5 C25 128.71(12) . . ?
C2 C1 H1A 109.5 . . ?
C2 C1 H1B 109.5 . . ?
H1A C1 H1B 109.5 . . ?
C2 C1 H1C 109.5 . . ?
H1A C1 H1C 109.5 . . ?
H1B C1 H1C 109.5 . . ?
C1 C2 C4 109.1(2) . . ?
C1 C2 C3 108.9(2) . . ?
C4 C2 C3 110.98(17) . . ?
C1 C2 H2 109.3 . . ?
C4 C2 H2 109.3 . . ?
C3 C2 H2 109.3 . . ?
C2 C3 H3A 109.5 . . ?
C2 C3 H3B 109.5 . . ?
H3A C3 H3B 109.5 . . ?
C2 C3 H3C 109.5 . . ?
H3A C3 H3C 109.5 . . ?
H3B C3 H3C 109.5 . . ?
C5 C4 C2 113.67(19) . . ?
C5 C4 H4A 108.8 . . ?
C2 C4 H4A 108.8 . . ?
C5 C4 H4B 108.8 . . ?
C2 C4 H4B 108.8 . . ?
H4A C4 H4B 107.7 . . ?
C2B C1B H1B1 109.5 . . ?
C2B C1B H1B2 109.5 . . ?
H1B1 C1B H1B2 109.5 . . ?
C2B C1B H1B3 109.5 . . ?
H1B1 C1B H1B3 109.5 . . ?
H1B2 C1B H1B3 109.5 . . ?
C1B C2B C4B 112.8(12) . . ?
C1B C2B C3B 114.4(12) . . ?
C4B C2B C3B 101.6(11) . . ?
C1B C2B H2B 109.2 . . ?
C4B C2B H2B 109.2 . . ?
C3B C2B H2B 109.2 . . ?
C2B C3B H3B1 109.5 . . ?
C2B C3B H3B2 109.5 . . ?
H3B1 C3B H3B2 109.5 . . ?
C2B C3B H3B3 109.5 . . ?
H3B1 C3B H3B3 109.5 . . ?
H3B2 C3B H3B3 109.5 . . ?
C5 C4B C2B 108.0(9) . . ?
C5 C4B H4B1 110.1 . . ?
C2B C4B H4B1 110.1 . . ?
C5 C4B H4B2 110.1 . . ?
C2B C4B H4B2 110.1 . . ?
H4B1 C4B H4B2 108.4 . . ?
N1 C5 C6 106.11(14) . . ?
N1 C5 C4 126.15(16) . . ?
C6 C5 C4 127.70(16) . . ?
N1 C5 C4B 109.2(7) . . ?
C6 C5 C4B 144.2(6) . . ?
C5 C6 C7 105.49(14) . . ?
C5 C6 H6 127.3 . . ?
C7 C6 H6 127.3 . . ?
N2 C7 C6 110.93(14) . . ?
N2 C7 C8 124.54(14) . . ?
C6 C7 C8 124.49(14) . . ?
N3 C8 C9 118.86(14) . . ?
N3 C8 C7 123.12(14) . . ?
C9 C8 C7 118.02(14) . . ?
C10 C9 C8 120.81(15) . . ?
C10 C9 H9 119.6 . . ?
C8 C9 H9 119.6 . . ?
C9 C10 C11 119.47(16) . . ?
C9 C10 H10 120.3 . . ?
C11 C10 H10 120.3 . . ?
C12 C11 C10 119.96(15) . . ?
C12 C11 H11 120.0 . . ?
C10 C11 H11 120.0 . . ?
N3 C12 C11 119.83(14) . . ?
N3 C12 C13 121.87(13) . . ?
C11 C12 C13 118.29(14) . . ?
N4 C13 C14 111.81(13) . . ?
N4 C13 C12 121.56(14) . . ?
C14 C13 C12 126.00(14) . . ?
C15 C14 C13 105.07(13) . . ?
C15 C14 H14 127.5 . . ?
C13 C14 H14 127.5 . . ?
N5 C15 C14 105.93(12) . . ?
N5 C15 C16 123.50(13) . . ?
C14 C15 C16 130.53(14) . . ?
C15 C16 C17 113.69(12) . . ?
C15 C16 H16A 108.8 . . ?
C17 C16 H16A 108.8 . . ?
C15 C16 H16B 108.8 . . ?
C17 C16 H16B 108.8 . . ?
H16A C16 H16B 107.7 . . ?
C19 C17 C18 110.37(14) . . ?
C19 C17 C16 111.65(14) . . ?
C18 C17 C16 110.59(13) . . ?
C19 C17 H17 108.0 . . ?
C18 C17 H17 108.0 . . ?
C16 C17 H17 108.0 . . ?
C17 C18 H18A 109.5 . . ?
C17 C18 H18B 109.5 . . ?
H18A C18 H18B 109.5 . . ?
C17 C18 H18C 109.5 . . ?
H18A C18 H18C 109.5 . . ?
H18B C18 H18C 109.5 . . ?
C17 C19 H19A 109.5 . . ?
C17 C19 H19B 109.5 . . ?
H19A C19 H19B 109.5 . . ?
C17 C19 H19C 109.5 . . ?
H19A C19 H19C 109.5 . . ?
H19B C19 H19C 109.5 . . ?
C21 C20 H20A 109.5 . . ?
C21 C20 H20B 109.5 . . ?
H20A C20 H20B 109.5 . . ?
C21 C20 H20C 109.5 . . ?
H20A C20 H20C 109.5 . . ?
H20B C20 H20C 109.5 . . ?
N1 C21 C22 110.44(17) . . ?
N1 C21 C20 110.08(18) . . ?
C22 C21 C20 112.3(2) . . ?
N1 C21 H21 108.0 . . ?
C22 C21 H21 108.0 . . ?
C20 C21 H21 108.0 . . ?
C21 C22 H22A 109.5 . . ?
C21 C22 H22B 109.5 . . ?
H22A C22 H22B 109.5 . . ?
C21 C22 H22C 109.5 . . ?
H22A C22 H22C 109.5 . . ?
H22B C22 H22C 109.5 . . ?
N3 C23 H23A 109.5 . . ?
N3 C23 H23B 109.5 . . ?
H23A C23 H23B 109.5 . . ?
N3 C23 H23C 109.5 . . ?
H23A C23 H23C 109.5 . . ?
H23B C23 H23C 109.5 . . ?
C25 C24 H24A 109.5 . . ?
C25 C24 H24B 109.5 . . ?
H24A C24 H24B 109.5 . . ?
C25 C24 H24C 109.5 . . ?
H24A C24 H24C 109.5 . . ?
H24B C24 H24C 109.5 . . ?
N5 C25 C24 109.81(12) . . ?
N5 C25 C26 109.65(12) . . ?
C24 C25 C26 111.32(14) . . ?
N5 C25 H25 108.7 . . ?
C24 C25 H25 108.7 . . ?
C26 C25 H25 108.7 . . ?
C25 C26 H26A 109.5 . . ?
C25 C26 H26B 109.5 . . ?
H26A C26 H26B 109.5 . . ?
C25 C26 H26C 109.5 . . ?
H26A C26 H26C 109.5 . . ?
H26B C26 H26C 109.5 . . ?
O33 S31 O31 115.12(7) . . ?
O33 S31 O32 115.00(7) . . ?
O31 S31 O32 114.83(8) . . ?
O33 S31 C31 103.75(9) . . ?
O31 S31 C31 103.26(9) . . ?
O32 S31 C31 102.43(9) . . ?
F31 C31 F33 107.23(19) . . ?
F31 C31 F32 107.79(16) . . ?
F33 C31 F32 107.77(16) . . ?
F31 C31 S31 112.30(13) . . ?
F33 C31 S31 111.20(14) . . ?
F32 C31 S31 110.37(17) . . ?

loop_
_geom_bond_atom_site_label_1
_geom_bond_atom_site_label_2
_geom_bond_distance
_geom_bond_site_symmetry_2
_geom_bond_publ_flag
N1 N2 1.3439(19) . ?
N1 C5 1.363(2) . ?
N1 C21 1.480(2) . ?
N2 C7 1.340(2) . ?
N3 C8 1.3716(19) . ?
N3 C12 1.374(2) . ?
N3 C23 1.5018(19) . ?
N4 C13 1.338(2) . ?
N4 N5 1.3483(16) . ?
N5 C15 1.3624(19) . ?
N5 C25 1.4777(18) . ?
C1 C2 1.523(3) . ?
C1 H1A 0.9800 . ?
C1 H1B 0.9800 . ?
C1 H1C 0.9800 . ?
C2 C4 1.533(4) . ?
C2 C3 1.548(4) . ?
C2 H2 1.0000 . ?
C3 H3A 0.9800 . ?
C3 H3B 0.9800 . ?
C3 H3C 0.9800 . ?
C4 C5 1.500(2) . ?
C4 H4A 0.9900 . ?
C4 H4B 0.9900 . ?
C1B C2B 1.515(9) . ?
C1B H1B1 0.9800 . ?
C1B H1B2 0.9800 . ?
C1B H1B3 0.9800 . ?
C2B C4B 1.532(10) . ?
C2B C3B 1.561(10) . ?
C2B H2B 1.0000 . ?
C3B H3B1 0.9800 . ?
C3B H3B2 0.9800 . ?
C3B H3B3 0.9800 . ?
C4B C5 1.515(9) . ?
C4B H4B1 0.9900 . ?
C4B H4B2 0.9900 . ?
C5 C6 1.369(2) . ?
C6 C7 1.410(2) . ?
C6 H6 0.9500 . ?
C7 C8 1.466(2) . ?
C8 C9 1.390(2) . ?
C9 C10 1.370(2) . ?
C9 H9 0.9500 . ?
C10 C11 1.386(2) . ?
C10 H10 0.9500 . ?
C11 C12 1.377(2) . ?
C11 H11 0.9500 . ?
C12 C13 1.471(2) . ?
C13 C14 1.401(2) . ?
C14 C15 1.382(2) . ?
C14 H14 0.9500 . ?
C15 C16 1.4990(19) . ?
C16 C17 1.529(2) . ?
C16 H16A 0.9900 . ?
C16 H16B 0.9900 . ?
C17 C19 1.517(2) . ?
C17 C18 1.525(2) . ?
C17 H17 1.0000 . ?
C18 H18A 0.9800 . ?
C18 H18B 0.9800 . ?
C18 H18C 0.9800 . ?
C19 H19A 0.9800 . ?
C19 H19B 0.9800 . ?
C19 H19C 0.9800 . ?
C20 C21 1.513(4) . ?
C20 H20A 0.9800 . ?
C20 H20B 0.9800 . ?
C20 H20C 0.9800 . ?
C21 C22 1.505(3) . ?
C21 H21 1.0000 . ?
C22 H22A 0.9800 . ?
C22 H22B 0.9800 . ?
C22 H22C 0.9800 . ?
C23 H23A 0.9800 . ?
C23 H23B 0.9800 . ?
C23 H23C 0.9800 . ?
C24 C25 1.509(2) . ?
C24 H24A 0.9800 . ?
C24 H24B 0.9800 . ?
C24 H24C 0.9800 . ?
C25 C26 1.523(2) . ?
C25 H25 1.0000 . ?
C26 H26A 0.9800 . ?
C26 H26B 0.9800 . ?
C26 H26C 0.9800 . ?
S31 O33 1.4363(11) . ?
S31 O31 1.4411(12) . ?
S31 O32 1.4423(13) . ?
S31 C31 1.824(2) . ?
C31 F31 1.330(2) . ?
C31 F33 1.336(2) . ?
C31 F32 1.336(2) . ?

loop_
_geom_hbond_atom_site_label_D
_geom_hbond_atom_site_label_H
_geom_hbond_atom_site_label_A
_geom_hbond_distance_DH
_geom_hbond_distance_HA
_geom_hbond_distance_DA
_geom_hbond_angle_DHA
_geom_hbond_site_symmetry_A
_geom_hbond_publ_flag
C6 H6 O31 0.95 2.50 3.437(2) 168.1 . yes
C9 H9 O31 0.95 2.60 3.547(2) 173.7 . yes
C11 H11 O32 0.95 2.64 3.194(2) 117.4 2_766 yes
C11 H11 O33 0.95 2.66 3.537(2) 154.3 2_766 yes
C14 H14 O33 0.95 2.53 3.3616(19) 145.7 2_766 yes
C25 H25 O31 1.00 2.62 3.4659(19) 142.9 1_556 yes

loop_
_geom_torsion_atom_site_label_1
_geom_torsion_atom_site_label_2
_geom_torsion_atom_site_label_3
_geom_torsion_atom_site_label_4
_geom_torsion
_geom_torsion_site_symmetry_1
_geom_torsion_site_symmetry_2
_geom_torsion_site_symmetry_3
_geom_torsion_site_symmetry_4
_geom_torsion_publ_flag
C5 N1 N2 C7 0.7(2) . . . . ?
C21 N1 N2 C7 179.82(16) . . . . ?
C13 N4 N5 C15 -0.27(15) . . . . ?
C13 N4 N5 C25 -175.62(12) . . . . ?
C1 C2 C4 C5 176.7(2) . . . . ?
C3 C2 C4 C5 -63.3(2) . . . . ?
C1B C2B C4B C5 -172.0(15) . . . . ?
C3B C2B C4B C5 65.0(16) . . . . ?
N2 N1 C5 C6 -0.7(2) . . . . ?
C21 N1 C5 C6 -179.73(18) . . . . ?
N2 N1 C5 C4 177.09(19) . . . . ?
C21 N1 C5 C4 -1.9(3) . . . . ?
N2 N1 C5 C4B 173.1(8) . . . . ?
C21 N1 C5 C4B -5.9(9) . . . . ?
C2 C4 C5 N1 -93.0(2) . . . . ?
C2 C4 C5 C6 84.3(3) . . . . ?
C2B C4B C5 N1 -149.1(11) . . . . ?
C2B C4B C5 C6 21(2) . . . . ?
N1 C5 C6 C7 0.4(2) . . . . ?
C4 C5 C6 C7 -177.4(2) . . . . ?
C4B C5 C6 C7 -169.5(14) . . . . ?
N1 N2 C7 C6 -0.44(19) . . . . ?
N1 N2 C7 C8 -178.29(16) . . . . ?
C5 C6 C7 N2 0.0(2) . . . . ?
C5 C6 C7 C8 177.86(17) . . . . ?
C12 N3 C8 C9 -4.6(3) . . . . ?
C23 N3 C8 C9 169.53(17) . . . . ?
C12 N3 C8 C7 175.49(15) . . . . ?
C23 N3 C8 C7 -10.4(3) . . . . ?
N2 C7 C8 N3 -8.5(3) . . . . ?
C6 C7 C8 N3 173.93(17) . . . . ?
N2 C7 C8 C9 171.59(18) . . . . ?
C6 C7 C8 C9 -6.0(3) . . . . ?
N3 C8 C9 C10 -0.3(3) . . . . ?
C7 C8 C9 C10 179.59(18) . . . . ?
C8 C9 C10 C11 3.5(3) . . . . ?
C9 C10 C11 C12 -1.8(3) . . . . ?
C8 N3 C12 C11 6.3(2) . . . . ?
C23 N3 C12 C11 -167.93(17) . . . . ?
C8 N3 C12 C13 -172.14(15) . . . . ?
C23 N3 C12 C13 13.6(2) . . . . ?
C10 C11 C12 N3 -3.0(3) . . . . ?
C10 C11 C12 C13 175.46(17) . . . . ?
N5 N4 C13 C14 0.19(15) . . . . ?
N5 N4 C13 C12 171.61(12) . . . . ?
N3 C12 C13 N4 41.1(2) . . . . ?
C11 C12 C13 N4 -137.37(17) . . . . ?
N3 C12 C13 C14 -148.78(16) . . . . ?
C11 C12 C13 C14 32.8(2) . . . . ?
N4 C13 C14 C15 -0.05(16) . . . . ?
C12 C13 C14 C15 -171.01(14) . . . . ?
N4 N5 C15 C14 0.24(16) . . . . ?
C25 N5 C15 C14 174.99(13) . . . . ?
N4 N5 C15 C16 -177.64(12) . . . . ?
C25 N5 C15 C16 -2.9(2) . . . . ?
C13 C14 C15 N5 -0.11(15) . . . . ?
C13 C14 C15 C16 177.57(14) . . . . ?
N5 C15 C16 C17 -161.92(13) . . . . ?
C14 C15 C16 C17 20.8(2) . . . . ?
C15 C16 C17 C19 71.40(18) . . . . ?
C15 C16 C17 C18 -165.29(13) . . . . ?
N2 N1 C21 C22 34.1(3) . . . . ?
C5 N1 C21 C22 -147.0(2) . . . . ?
N2 N1 C21 C20 -90.4(2) . . . . ?
C5 N1 C21 C20 88.5(3) . . . . ?
N4 N5 C25 C24 66.03(17) . . . . ?
C15 N5 C25 C24 -108.49(17) . . . . ?
N4 N5 C25 C26 -56.58(17) . . . . ?
C15 N5 C25 C26 128.90(16) . . . . ?
O33 S31 C31 F31 -60.67(16) . . . . ?
O31 S31 C31 F31 59.78(16) . . . . ?
O32 S31 C31 F31 179.36(14) . . . . ?
O33 S31 C31 F33 59.49(16) . . . . ?
O31 S31 C31 F33 179.94(14) . . . . ?
O32 S31 C31 F33 -60.48(17) . . . . ?
O33 S31 C31 F32 179.04(13) . . . . ?
O31 S31 C31 F32 -60.51(15) . . . . ?
O32 S31 C31 F32 59.07(14) . . . . ?
